data_7224418
loop_
_publ_author_name
'Lu, Yu-Ling'
'Sun, Jing'
'Xie, Ya-Jing'
'Yan, Chao Guo'

_publ_section_title
;
 Molecular diversity of cyclization reaction of 3-methyleneoxindoles with
 2-(3,4-dihydronaphthalen-1(2H)-ylidene)malononitriles
;
_journal_name_full 'RSC Adv.'
_journal_paper_doi 10.1039/C6RA00476H
_journal_year 2016
_chemical_formula_moiety 'C30 H22 Cl N3 O2, C3 H7 N O '
_chemical_formula_sum 'C33 H29 Cl N4 O3'
_chemical_formula_weight 565.05
_chemical_name_systematic
; 
 ? 
;
_space_group_IT_number 2
_symmetry_cell_setting triclinic
_symmetry_space_group_name_Hall '-P 1'
_symmetry_space_group_name_H-M 'P -1'
_atom_sites_solution_hydrogens geom
_atom_sites_solution_primary direct
_atom_sites_solution_secondary difmap
_audit_creation_method SHELXL-97
_audit_update_record
;
2015-11-18 deposited with the CCDC.
2016-02-26 downloaded from the CCDC.
;
_cell_angle_alpha 115.242(3)
_cell_angle_beta 92.285(3)
_cell_angle_gamma 115.031(3)
_cell_formula_units_Z 2
_cell_length_a 11.0332(12)
_cell_length_b 11.9112(13)
_cell_length_c 13.6221(14)
_cell_measurement_reflns_used 7397
_cell_measurement_temperature 296(2)
_cell_measurement_theta_max 27.36
_cell_measurement_theta_min 2.16
_cell_volume 1413.2(3)
_computing_cell_refinement 'Bruker SMART'
_computing_data_collection 'Bruker SMART'
_computing_data_reduction 'Bruker SAINT'
_computing_molecular_graphics 'Bruker SHELXTL'
_computing_publication_material 'Bruker SHELXTL'
_computing_structure_refinement 'SHELXL-97 (Sheldrick, 1997)'
_computing_structure_solution 'SHELXS-97 (Sheldrick, 1990)'
_diffrn_ambient_temperature 296(2)
_diffrn_measured_fraction_theta_full 0.993
_diffrn_measured_fraction_theta_max 0.993
_diffrn_measurement_device_type 'CCD area detector'
_diffrn_measurement_method 'phi and omega scans'
_diffrn_radiation_monochromator graphite
_diffrn_radiation_source 'fine-focus sealed tube'
_diffrn_radiation_type MoK\a
_diffrn_radiation_wavelength 0.71073
_diffrn_reflns_av_R_equivalents 0.0412
_diffrn_reflns_av_sigmaI/netI 0.0456
_diffrn_reflns_limit_h_max 14
_diffrn_reflns_limit_h_min -14
_diffrn_reflns_limit_k_max 15
_diffrn_reflns_limit_k_min -12
_diffrn_reflns_limit_l_max 16
_diffrn_reflns_limit_l_min -17
_diffrn_reflns_number 19740
_diffrn_reflns_theta_full 27.53
_diffrn_reflns_theta_max 27.53
_diffrn_reflns_theta_min 2.00
_exptl_absorpt_coefficient_mu 0.177
_exptl_absorpt_correction_T_max 0.955
_exptl_absorpt_correction_T_min 0.942
_exptl_absorpt_correction_type multi-scan
_exptl_absorpt_process_details sadabs
_exptl_crystal_colour colroless
_exptl_crystal_density_diffrn 1.328
_exptl_crystal_density_method 'not measured'
_exptl_crystal_description block
_exptl_crystal_F_000 592
_exptl_crystal_size_max 0.34
_exptl_crystal_size_mid 0.30
_exptl_crystal_size_min 0.26
_refine_diff_density_max 0.888
_refine_diff_density_min -0.383
_refine_diff_density_rms 0.063
_refine_ls_extinction_method none
_refine_ls_goodness_of_fit_ref 1.046
_refine_ls_hydrogen_treatment mixed
_refine_ls_matrix_type full
_refine_ls_number_parameters 377
_refine_ls_number_reflns 6466
_refine_ls_number_restraints 0
_refine_ls_restrained_S_all 1.046
_refine_ls_R_factor_all 0.1064
_refine_ls_R_factor_gt 0.0697
_refine_ls_shift/su_max 0.000
_refine_ls_shift/su_mean 0.000
_refine_ls_structure_factor_coef Fsqd
_refine_ls_weighting_details 'calc w=1/[\s^2^(Fo^2^)+(0.0772P)^2^+1.2507P] where P=(Fo^2^+2Fc^2^)/3'
_refine_ls_weighting_scheme calc
_refine_ls_wR_factor_gt 0.1661
_refine_ls_wR_factor_ref 0.1888
_reflns_number_gt 4436
_reflns_number_total 6510
_reflns_threshold_expression >2sigma(I)
_cod_data_source_file c6ra00476h2.cif
_cod_data_source_block 1f
_cod_database_code 7224418
_audit_block_doi 10.5517/cc1k7zsk

loop_
_symmetry_equiv_pos_as_xyz
'x, y, z'
'-x, -y, -z'

loop_
_atom_site_label
_atom_site_type_symbol
_atom_site_fract_x
_atom_site_fract_y
_atom_site_fract_z
_atom_site_U_iso_or_equiv
_atom_site_adp_type
_atom_site_occupancy
_atom_site_symmetry_multiplicity
_atom_site_calc_flag
_atom_site_refinement_flags
C1 C 0.6508(3) 1.0192(2) 0.3910(2) 0.0331(5) Uani 1 1 d .
C2 C 0.6280(3) 1.0578(3) 0.3116(2) 0.0437(7) Uani 1 1 d .
H2 H 0.5998 0.9920 0.2353 0.052 Uiso 1 1 calc R
C3 C 0.6465(3) 1.1920(3) 0.3443(3) 0.0532(8) Uani 1 1 d .
H3 H 0.6317 1.2166 0.2905 0.064 Uiso 1 1 calc R
C4 C 0.6869(3) 1.2890(3) 0.4571(3) 0.0565(8) Uani 1 1 d .
H4 H 0.6980 1.3790 0.4798 0.068 Uiso 1 1 calc R
C5 C 0.7109(3) 1.2533(3) 0.5358(3) 0.0519(8) Uani 1 1 d .
H5 H 0.7379 1.3201 0.6118 0.062 Uiso 1 1 calc R
C6 C 0.6962(3) 1.1198(3) 0.5060(2) 0.0373(6) Uani 1 1 d .
C7 C 0.7363(3) 1.0919(3) 0.5954(2) 0.0428(6) Uani 1 1 d .
H7A H 0.6891 1.1169 0.6530 0.051 Uiso 1 1 calc R
H7B H 0.8354 1.1531 0.6303 0.051 Uiso 1 1 calc R
C8 C 0.7025(3) 0.9392(3) 0.5531(2) 0.0393(6) Uani 1 1 d .
H8A H 0.6050 0.8822 0.5455 0.047 Uiso 1 1 calc R
H8B H 0.7568 0.9346 0.6077 0.047 Uiso 1 1 calc R
C9 C 0.7339(3) 0.8780(2) 0.43881(19) 0.0303(5) Uani 1 1 d .
H9 H 0.8305 0.9414 0.4464 0.036 Uiso 1 1 calc R
C10 C 0.6406(2) 0.8790(2) 0.3554(2) 0.0300(5) Uani 1 1 d .
C11 C 0.5571(3) 0.7587(3) 0.2571(2) 0.0325(5) Uani 1 1 d .
C12 C 0.4481(3) 0.7463(3) 0.1850(2) 0.0409(6) Uani 1 1 d .
C13 C 0.5705(3) 0.6284(2) 0.2129(2) 0.0331(5) Uani 1 1 d .
C14 C 0.6975(3) 0.6436(2) 0.2774(2) 0.0314(5) Uani 1 1 d .
C15 C 0.7172(2) 0.7308(2) 0.4052(2) 0.0307(5) Uani 1 1 d .
H15 H 0.6347 0.6788 0.4244 0.037 Uiso 1 1 calc R
C16 C 0.8437(3) 0.7487(3) 0.4734(2) 0.0348(6) Uani 1 1 d .
C17 C 0.8323(3) 0.6947(3) 0.5542(2) 0.0329(5) Uani 1 1 d .
C18 C 0.9470(3) 0.6901(3) 0.5950(2) 0.0411(6) Uani 1 1 d .
H18 H 1.0233 0.7119 0.5658 0.049 Uiso 1 1 calc R
C19 C 0.9484(3) 0.6538(3) 0.6779(2) 0.0465(7) Uani 1 1 d .
H19 H 1.0247 0.6485 0.7025 0.056 Uiso 1 1 calc R
C20 C 0.8382(3) 0.6249(3) 0.7256(2) 0.0446(7) Uani 1 1 d .
C21 C 0.8461(4) 0.5953(4) 0.8223(3) 0.0655(9) Uani 1 1 d .
H21A H 0.9063 0.5549 0.8175 0.098 Uiso 1 1 calc R
H21B H 0.7550 0.5297 0.8185 0.098 Uiso 1 1 calc R
H21C H 0.8822 0.6824 0.8924 0.098 Uiso 1 1 calc R
C22 C 0.7229(3) 0.6263(3) 0.6837(2) 0.0423(6) Uani 1 1 d .
H22 H 0.6471 0.6050 0.7135 0.051 Uiso 1 1 calc R
C23 C 0.7190(3) 0.6589(3) 0.5980(2) 0.0380(6) Uani 1 1 d .
H23 H 0.6396 0.6568 0.5695 0.046 Uiso 1 1 calc R
C24 C 0.6761(3) 0.4951(3) 0.2496(2) 0.0378(6) Uani 1 1 d .
C25 C 0.8173(3) 0.6961(3) 0.2295(2) 0.0328(5) Uani 1 1 d .
C26 C 0.8846(3) 0.8193(3) 0.2232(2) 0.0383(6) Uani 1 1 d .
H26 H 0.8618 0.8913 0.2560 0.046 Uiso 1 1 calc R
C27 C 0.9870(3) 0.8326(3) 0.1670(2) 0.0429(6) Uani 1 1 d .
C28 C 1.0239(3) 0.7281(3) 0.1178(2) 0.0488(7) Uani 1 1 d .
H28 H 1.0938 0.7408 0.0811 0.059 Uiso 1 1 calc R
C29 C 0.9559(3) 0.6040(3) 0.1237(2) 0.0493(7) Uani 1 1 d .
H29 H 0.9797 0.5326 0.0918 0.059 Uiso 1 1 calc R
C30 C 0.8523(3) 0.5893(3) 0.1780(2) 0.0386(6) Uani 1 1 d .
C31 C 0.7711(4) 1.1041(4) 1.0819(3) 0.0631(9) Uani 1 1 d .
H31 H 0.8267 1.1092 1.1385 0.076 Uiso 1 1 calc R
C32 C 0.6817(6) 0.8510(5) 0.9921(5) 0.1103(18) Uani 1 1 d .
H32A H 0.7464 0.8755 1.0566 0.165 Uiso 1 1 calc R
H32B H 0.7046 0.8034 0.9248 0.165 Uiso 1 1 calc R
H32C H 0.5894 0.7894 0.9896 0.165 Uiso 1 1 calc R
C33 C 0.6017(5) 0.9569(6) 0.9029(4) 0.0973(15) Uani 1 1 d .
H33A H 0.6139 1.0467 0.9141 0.146 Uiso 1 1 calc R
H33B H 0.5062 0.8962 0.8944 0.146 Uiso 1 1 calc R
H33C H 0.6277 0.9131 0.8362 0.146 Uiso 1 1 calc R
Cl1 Cl 1.07067(11) 0.98758(9) 0.15820(9) 0.0734(3) Uani 1 1 d .
N1 N 0.3555(3) 0.7240(3) 0.1245(2) 0.0631(8) Uani 1 1 d .
N2 N 0.4939(3) 0.5129(2) 0.1230(2) 0.0485(6) Uani 1 1 d .
N3 N 0.7690(3) 0.4734(2) 0.1924(2) 0.0465(6) Uani 1 1 d .
H3A H 0.7759 0.3974 0.1680 0.056 Uiso 1 1 calc R
N4 N 0.6892(3) 0.9794(2) 1.0001(2) 0.0479(6) Uani 1 1 d .
O1 O 0.9570(2) 0.8120(2) 0.46101(19) 0.0544(6) Uani 1 1 d .
O2 O 0.5946(2) 0.4167(2) 0.27833(19) 0.0520(5) Uani 1 1 d .
O3 O 0.7851(3) 1.2172(2) 1.0946(2) 0.0669(7) Uani 1 1 d .
H2A H 0.428(4) 0.522(4) 0.088(3) 0.061(10) Uiso 1 1 d .

loop_
_atom_site_aniso_label
_atom_site_aniso_U_11
_atom_site_aniso_U_22
_atom_site_aniso_U_33
_atom_site_aniso_U_23
_atom_site_aniso_U_13
_atom_site_aniso_U_12
C1 0.0323(13) 0.0272(12) 0.0389(13) 0.0153(11) 0.0091(11) 0.0147(11)
C2 0.0528(17) 0.0309(13) 0.0418(15) 0.0167(12) 0.0033(13) 0.0177(13)
C3 0.060(2) 0.0382(16) 0.0625(19) 0.0282(15) 0.0054(16) 0.0224(15)
C4 0.064(2) 0.0292(14) 0.069(2) 0.0179(15) 0.0084(17) 0.0233(15)
C5 0.061(2) 0.0316(14) 0.0493(17) 0.0082(13) 0.0095(15) 0.0236(14)
C6 0.0368(14) 0.0303(13) 0.0395(14) 0.0126(11) 0.0107(11) 0.0165(11)
C7 0.0503(17) 0.0408(15) 0.0334(13) 0.0124(12) 0.0135(12) 0.0247(13)
C8 0.0466(16) 0.0410(14) 0.0321(13) 0.0179(12) 0.0130(12) 0.0226(13)
C9 0.0306(13) 0.0284(12) 0.0318(12) 0.0145(10) 0.0090(10) 0.0146(10)
C10 0.0329(13) 0.0290(12) 0.0321(12) 0.0168(10) 0.0125(10) 0.0162(11)
C11 0.0363(13) 0.0299(12) 0.0344(13) 0.0170(11) 0.0081(11) 0.0175(11)
C12 0.0451(16) 0.0326(14) 0.0409(14) 0.0140(12) 0.0052(13) 0.0200(13)
C13 0.0360(13) 0.0274(12) 0.0353(13) 0.0152(11) 0.0091(11) 0.0150(11)
C14 0.0348(13) 0.0250(11) 0.0375(13) 0.0158(10) 0.0105(11) 0.0165(11)
C15 0.0313(13) 0.0306(12) 0.0356(13) 0.0202(11) 0.0109(10) 0.0153(11)
C16 0.0342(14) 0.0322(13) 0.0395(13) 0.0185(11) 0.0096(11) 0.0166(11)
C17 0.0349(13) 0.0283(12) 0.0332(12) 0.0142(10) 0.0066(10) 0.0146(11)
C18 0.0379(15) 0.0446(15) 0.0434(15) 0.0235(13) 0.0085(12) 0.0203(13)
C19 0.0436(16) 0.0473(16) 0.0466(16) 0.0242(14) -0.0003(13) 0.0203(14)
C20 0.0543(18) 0.0348(14) 0.0375(14) 0.0191(12) 0.0040(13) 0.0152(13)
C21 0.074(2) 0.072(2) 0.057(2) 0.0447(19) 0.0114(17) 0.0283(19)
C22 0.0479(16) 0.0378(14) 0.0414(15) 0.0222(12) 0.0154(13) 0.0178(13)
C23 0.0382(14) 0.0348(14) 0.0420(14) 0.0202(12) 0.0090(12) 0.0174(12)
C24 0.0441(15) 0.0268(12) 0.0424(14) 0.0156(11) 0.0052(12) 0.0191(12)
C25 0.0356(13) 0.0312(13) 0.0316(12) 0.0133(11) 0.0077(10) 0.0184(11)
C26 0.0440(15) 0.0344(13) 0.0385(14) 0.0176(12) 0.0149(12) 0.0205(12)
C27 0.0453(16) 0.0415(15) 0.0378(14) 0.0201(13) 0.0142(12) 0.0167(13)
C28 0.0503(17) 0.0590(19) 0.0400(15) 0.0228(14) 0.0212(13) 0.0296(15)
C29 0.0620(19) 0.0562(18) 0.0422(15) 0.0198(14) 0.0225(14) 0.0425(16)
C30 0.0491(16) 0.0352(14) 0.0364(13) 0.0155(11) 0.0128(12) 0.0264(13)
C31 0.065(2) 0.053(2) 0.059(2) 0.0195(17) 0.0128(17) 0.0270(18)
C32 0.156(5) 0.056(3) 0.111(4) 0.037(3) 0.041(4) 0.049(3)
C33 0.075(3) 0.114(4) 0.073(3) 0.029(3) -0.002(2) 0.041(3)
Cl1 0.0829(7) 0.0558(5) 0.0837(6) 0.0428(5) 0.0486(5) 0.0245(5)
N1 0.0597(18) 0.0569(17) 0.0637(17) 0.0215(14) -0.0069(14) 0.0313(15)
N2 0.0534(16) 0.0330(12) 0.0458(14) 0.0103(11) -0.0018(12) 0.0205(12)
N3 0.0619(16) 0.0333(12) 0.0543(14) 0.0202(11) 0.0201(12) 0.0321(12)
N4 0.0454(14) 0.0356(13) 0.0464(13) 0.0117(11) 0.0063(11) 0.0155(11)
O1 0.0343(11) 0.0736(15) 0.0704(14) 0.0523(13) 0.0159(10) 0.0212(10)
O2 0.0541(12) 0.0351(10) 0.0733(14) 0.0335(11) 0.0178(11) 0.0198(10)
O3 0.0805(17) 0.0409(12) 0.0792(16) 0.0229(12) 0.0154(13) 0.0364(12)

loop_
_atom_type_symbol
_atom_type_description
_atom_type_scat_dispersion_real
_atom_type_scat_dispersion_imag
_atom_type_scat_source
C C 0.0033 0.0016 'International Tables Vol C Tables 4.2.6.8 and 6.1.1.4'
H H 0.0000 0.0000 'International Tables Vol C Tables 4.2.6.8 and 6.1.1.4'
N N 0.0061 0.0033 'International Tables Vol C Tables 4.2.6.8 and 6.1.1.4'
O O 0.0106 0.0060 'International Tables Vol C Tables 4.2.6.8 and 6.1.1.4'
Cl Cl 0.1484 0.1585 'International Tables Vol C Tables 4.2.6.8 and 6.1.1.4'

loop_
_geom_angle_atom_site_label_1
_geom_angle_atom_site_label_2
_geom_angle_atom_site_label_3
_geom_angle
C2 C1 C6 119.2(2)
C2 C1 C10 120.8(2)
C6 C1 C10 119.7(2)
C3 C2 C1 121.1(3)
C3 C2 H2 119.4
C1 C2 H2 119.4
C4 C3 C2 119.5(3)
C4 C3 H3 120.3
C2 C3 H3 120.3
C5 C4 C3 120.1(3)
C5 C4 H4 119.9
C3 C4 H4 119.9
C4 C5 C6 122.0(3)
C4 C5 H5 119.0
C6 C5 H5 119.0
C5 C6 C1 118.0(3)
C5 C6 C7 119.4(2)
C1 C6 C7 122.5(2)
C6 C7 C8 114.0(2)
C6 C7 H7A 108.7
C8 C7 H7A 108.7
C6 C7 H7B 108.7
C8 C7 H7B 108.7
H7A C7 H7B 107.6
C7 C8 C9 111.2(2)
C7 C8 H8A 109.4
C9 C8 H8A 109.4
C7 C8 H8B 109.4
C9 C8 H8B 109.4
H8A C8 H8B 108.0
C10 C9 C15 114.16(19)
C10 C9 C8 107.34(19)
C15 C9 C8 110.20(19)
C10 C9 H9 108.3
C15 C9 H9 108.3
C8 C9 H9 108.3
C11 C10 C1 125.1(2)
C11 C10 C9 120.8(2)
C1 C10 C9 114.1(2)
C10 C11 C12 123.0(2)
C10 C11 C13 123.5(2)
C12 C11 C13 113.5(2)
N1 C12 C11 174.0(3)
N2 C13 C11 125.9(2)
N2 C13 C14 118.6(2)
C11 C13 C14 115.2(2)
C25 C14 C13 108.4(2)
C25 C14 C15 118.1(2)
C13 C14 C15 108.87(19)
C25 C14 C24 102.22(19)
C13 C14 C24 109.94(19)
C15 C14 C24 109.07(19)
C16 C15 C9 109.06(19)
C16 C15 C14 110.69(19)
C9 C15 C14 112.14(18)
C16 C15 H15 108.3
C9 C15 H15 108.3
C14 C15 H15 108.3
O1 C16 C17 120.0(2)
O1 C16 C15 117.9(2)
C17 C16 C15 122.1(2)
C23 C17 C18 118.2(2)
C23 C17 C16 123.9(2)
C18 C17 C16 117.6(2)
C19 C18 C17 120.6(3)
C19 C18 H18 119.7
C17 C18 H18 119.7
C18 C19 C20 121.1(3)
C18 C19 H19 119.4
C20 C19 H19 119.4
C22 C20 C19 118.4(3)
C22 C20 C21 121.3(3)
C19 C20 C21 120.3(3)
C20 C21 H21A 109.5
C20 C21 H21B 109.5
H21A C21 H21B 109.5
C20 C21 H21C 109.5
H21A C21 H21C 109.5
H21B C21 H21C 109.5
C23 C22 C20 120.8(3)
C23 C22 H22 119.6
C20 C22 H22 119.6
C22 C23 C17 120.6(3)
C22 C23 H23 119.7
C17 C23 H23 119.7
O2 C24 N3 127.1(2)
O2 C24 C14 125.3(2)
N3 C24 C14 107.5(2)
C26 C25 C30 119.5(2)
C26 C25 C14 132.0(2)
C30 C25 C14 108.4(2)
C25 C26 C27 118.1(2)
C25 C26 H26 120.9
C27 C26 H26 120.9
C28 C27 C26 122.5(3)
C28 C27 Cl1 119.5(2)
C26 C27 Cl1 118.0(2)
C27 C28 C29 119.4(3)
C27 C28 H28 120.3
C29 C28 H28 120.3
C30 C29 C28 118.3(3)
C30 C29 H29 120.9
C28 C29 H29 120.9
C29 C30 C25 122.1(3)
C29 C30 N3 128.1(2)
C25 C30 N3 109.7(2)
O3 C31 N4 127.8(4)
O3 C31 H31 116.1
N4 C31 H31 116.1
N4 C32 H32A 109.5
N4 C32 H32B 109.5
H32A C32 H32B 109.5
N4 C32 H32C 109.5
H32A C32 H32C 109.5
H32B C32 H32C 109.5
N4 C33 H33A 109.5
N4 C33 H33B 109.5
H33A C33 H33B 109.5
N4 C33 H33C 109.5
H33A C33 H33C 109.5
H33B C33 H33C 109.5
C13 N2 H2A 110(2)
C24 N3 C30 112.1(2)
C24 N3 H3A 124.0
C30 N3 H3A 124.0
C31 N4 C32 123.6(3)
C31 N4 C33 121.6(3)
C32 N4 C33 114.7(3)

loop_
_geom_bond_atom_site_label_1
_geom_bond_atom_site_label_2
_geom_bond_distance
C1 C2 1.395(4)
C1 C6 1.403(4)
C1 C10 1.477(3)
C2 C3 1.380(4)
C2 H2 0.9300
C3 C4 1.374(5)
C3 H3 0.9300
C4 C5 1.364(5)
C4 H4 0.9300
C5 C6 1.394(4)
C5 H5 0.9300
C6 C7 1.490(4)
C7 C8 1.514(4)
C7 H7A 0.9700
C7 H7B 0.9700
C8 C9 1.538(3)
C8 H8A 0.9700
C8 H8B 0.9700
C9 C10 1.509(3)
C9 C15 1.534(3)
C9 H9 0.9800
C10 C11 1.357(3)
C11 C12 1.438(4)
C11 C13 1.482(3)
C12 N1 1.145(3)
C13 N2 1.267(3)
C13 C14 1.523(3)
C14 C25 1.511(3)
C14 C15 1.547(3)
C14 C24 1.548(3)
C15 C16 1.527(3)
C15 H15 0.9800
C16 O1 1.220(3)
C16 C17 1.479(4)
C17 C23 1.388(4)
C17 C18 1.393(4)
C18 C19 1.373(4)
C18 H18 0.9300
C19 C20 1.384(4)
C19 H19 0.9300
C20 C22 1.383(4)
C20 C21 1.511(4)
C21 H21A 0.9600
C21 H21B 0.9600
C21 H21C 0.9600
C22 C23 1.382(4)
C22 H22 0.9300
C23 H23 0.9300
C24 O2 1.209(3)
C24 N3 1.356(4)
C25 C26 1.378(3)
C25 C30 1.392(3)
C26 C27 1.381(4)
C26 H26 0.9300
C27 C28 1.380(4)
C27 Cl1 1.740(3)
C28 C29 1.386(4)
C28 H28 0.9300
C29 C30 1.375(4)
C29 H29 0.9300
C30 N3 1.401(4)
C31 O3 1.221(4)
C31 N4 1.280(4)
C31 H31 0.9300
C32 N4 1.451(5)
C32 H32A 0.9600
C32 H32B 0.9600
C32 H32C 0.9600
C33 N4 1.461(5)
C33 H33A 0.9600
C33 H33B 0.9600
C33 H33C 0.9600
N2 H2A 0.92(3)
N3 H3A 0.8600

loop_
_geom_hbond_atom_site_label_D
_geom_hbond_atom_site_label_H
_geom_hbond_atom_site_label_A
_geom_hbond_distance_DH
_geom_hbond_distance_HA
_geom_hbond_distance_DA
_geom_hbond_angle_DHA
_geom_hbond_site_symmetry_A
N3 H3A O3 0.86 1.99 2.851(3) 173.9 1_544
